data_4021818
loop_
_publ_author_name
'Satoko Hayashi'
'Hideki Wada'
'Takashi Ueno'
'Waro Nakanishi'

_publ_section_title
;
 Structures of 1-(Arylseleninyl)naphthalenes: O, G, and Y Dependences
 in 8-G-1-[p-YC~6~H~4~Se(O)]C~10~H~6~
;
_journal_name_full 'Journal of Organic Chemistry'
_journal_page_first 5574
_journal_page_last 5585
_journal_paper_doi 10.1021/jo060527f
_journal_volume 71
_journal_year 2006
_chemical_formula_moiety 'C16 H10 Cl2 O Se '
_chemical_formula_sum 'C16 H10 Cl2 O Se'
_chemical_formula_weight 368.12
_space_group_IT_number 14
_symmetry_cell_setting monoclinic
_symmetry_space_group_name_Hall '-P 2ybc'
_symmetry_space_group_name_H-M 'P 1 21/c 1'
_audit_creation_date 'Fri Feb 10 14:47:55 2006'
_audit_creation_method 'from TEXRAY.INF file'
_cell_angle_alpha 90
_cell_angle_beta 99.31(2)
_cell_angle_gamma 90
_cell_formula_units_Z 4
_cell_length_a 8.030(2)
_cell_length_b 17.143(2)
_cell_length_c 10.335(2)
_cell_measurement_reflns_used 25
_cell_measurement_temperature 298.2
_cell_measurement_theta_max 17.5
_cell_measurement_theta_min 16.8
_cell_volume 1404.1(4)
_computing_cell_refinement 'MSC/AFC Diffractometer Control'
_computing_data_collection 'MSC/AFC Diffractometer Control'
_computing_data_reduction teXsan
_computing_publication_material teXsan
_computing_structure_refinement teXsan
_diffrn_ambient_temperature 298.2
_diffrn_measurement_device 'Rigaku AFC5R'
_diffrn_measurement_method \w-2\q
_diffrn_orient_matrix_UB_11 0.09738
_diffrn_orient_matrix_UB_12 -0.00456
_diffrn_orient_matrix_UB_13 0.07331
_diffrn_orient_matrix_UB_21 -0.00093
_diffrn_orient_matrix_UB_22 -0.05795
_diffrn_orient_matrix_UB_23 -0.01115
_diffrn_orient_matrix_UB_31 0.08025
_diffrn_orient_matrix_UB_32 0.00486
_diffrn_orient_matrix_UB_33 -0.06414
_diffrn_radiation_detector 'scintillation counter'
_diffrn_radiation_monochromator graphite
_diffrn_radiation_source 'Rigaku rotating anode'
_diffrn_radiation_type 'Mo K\a'
_diffrn_radiation_wavelength 0.7107
_diffrn_reflns_av_R_equivalents 0.043
_diffrn_reflns_av_sigmaI/netI 0.110
_diffrn_reflns_limit_h_max 10
_diffrn_reflns_limit_h_min -10
_diffrn_reflns_limit_k_max 22
_diffrn_reflns_limit_k_min 0
_diffrn_reflns_limit_l_max 0
_diffrn_reflns_limit_l_min -13
_diffrn_reflns_number 3562
_diffrn_reflns_reduction_process 'Lp corrections applied'
_diffrn_reflns_theta_max 27.62
_diffrn_reflns_theta_min 2.57
_diffrn_standards_decay_% -0.89
_diffrn_standards_interval_count 200
_diffrn_standards_number 3
_exptl_absorpt_coefficient_mu 3.045
_exptl_absorpt_correction_type none
_exptl_crystal_colour colorless
_exptl_crystal_density_diffrn 1.741
_exptl_crystal_description prismatic
_exptl_crystal_F_000 728.00
_exptl_crystal_size_max 0.400
_exptl_crystal_size_mid 0.300
_exptl_crystal_size_min 0.200
_refine_diff_density_max 0.36
_refine_diff_density_min -0.36
_refine_ls_extinction_coef 0.0096(6)
_refine_ls_extinction_method
;
'Zachariasen(1967) type 2 Gaussian isotropic'
;
_refine_ls_goodness_of_fit_obs 1.087
_refine_ls_hydrogen_treatment noref
_refine_ls_matrix_type full
_refine_ls_number_constraints 0
_refine_ls_number_parameters 177
_refine_ls_number_reflns 1770
_refine_ls_number_restraints 0
_refine_ls_R_factor_obs 0.0488
_refine_ls_shift/esd_max 0.0005
_refine_ls_shift/esd_mean 0.0001
_refine_ls_structure_factor_coef F
_refine_ls_weighting_scheme unit
_refine_ls_wR_factor_obs 0.0513
_reflns_number_observed 1770
_reflns_number_total 3385
_reflns_observed_criterion >2.0sigma(I)
_cod_data_source_file jo060527fsi20060310_031251.cif
_cod_original_sg_symbol_H-M 'P 21/c'
_cod_original_formula_sum 'C16 H10 Cl2 O Se '
_cod_database_code 4021818

loop_
_symmetry_equiv_pos_as_xyz
x,y,z
-x,1/2+y,1/2-z
-x,-y,-z
x,1/2-y,1/2+z

loop_
_atom_site_aniso_label
_atom_site_aniso_U_11
_atom_site_aniso_U_22
_atom_site_aniso_U_33
_atom_site_aniso_U_12
_atom_site_aniso_U_13
_atom_site_aniso_U_23
Se(1) 0.0563(4) 0.0465(4) 0.0561(4) 0.0062(4) 0.0007(3) 0.0020(4)
Cl(1) 0.066(1) 0.074(1) 0.045(1) -0.015(1) -0.0048(9) 0.0001(10)
Cl(2) 0.077(2) 0.108(2) 0.070(1) 0.010(1) 0.023(1) 0.017(1)
C(1) 0.043(4) 0.047(4) 0.036(4) 0.006(3) 0.006(3) 0.001(3)
C(2) 0.052(4) 0.059(5) 0.045(4) -0.007(4) 0.009(3) -0.011(4)
C(3) 0.045(5) 0.090(7) 0.039(4) -0.011(4) 0.001(3) -0.001(4)
C(4) 0.045(5) 0.088(6) 0.047(4) 0.012(4) 0.005(4) 0.013(4)
C(5) 0.033(4) 0.063(5) 0.056(5) 0.010(3) 0.019(3) 0.006(4)
C(6) 0.063(5) 0.060(5) 0.065(5) 0.014(4) 0.026(4) 0.014(4)
C(7) 0.078(6) 0.045(5) 0.087(7) 0.003(4) 0.029(5) 0.002(4)
C(8) 0.055(5) 0.046(4) 0.072(6) -0.007(4) 0.020(4) -0.016(4)
C(9) 0.045(4) 0.052(4) 0.045(4) 0.007(3) 0.012(3) 0.003(3)
C(10) 0.039(4) 0.056(4) 0.035(3) 0.005(3) 0.010(3) 0.000(3)
C(11) 0.053(4) 0.047(4) 0.043(4) 0.004(3) 0.007(3) 0.011(3)
C(12) 0.067(5) 0.054(5) 0.054(5) -0.007(4) 0.003(4) 0.000(4)
C(13) 0.057(5) 0.073(6) 0.059(5) -0.007(4) 0.000(4) 0.016(4)
C(14) 0.069(5) 0.070(6) 0.051(5) 0.010(4) 0.015(4) 0.018(4)
C(15) 0.091(7) 0.071(6) 0.051(5) -0.020(5) 0.011(5) -0.006(4)
C(16) 0.073(6) 0.077(6) 0.058(5) -0.021(5) 0.014(5) -0.007(5)

loop_
_atom_site_label
_atom_site_fract_x
_atom_site_fract_y
_atom_site_fract_z
_atom_site_U_iso_or_equiv
_atom_site_thermal_displace_type
_atom_site_calc_flag
_atom_site_occupancy
Se(1) 0.6321(1) 0.17130(5) 0.27662(8) 0.0539(2) Uani d 1.00
Cl(1) 0.4542(3) 0.0194(1) 0.1771(2) 0.0630(6) Uani d 1.00
Cl(2) 1.2367(3) 0.1454(2) -0.0612(2) 0.0839(8) Uani d 1.00
O(1) 0.6896(7) 0.2532(3) 0.3569(6) 0.071(2) Uiso d 1.00
C(1) 0.7214(8) 0.0919(4) 0.4103(6) 0.042(2) Uani d 1.00
C(2) 0.8309(9) 0.1236(5) 0.5093(7) 0.052(2) Uani d 1.00
C(3) 0.9062(9) 0.0778(6) 0.6169(7) 0.059(3) Uani d 1.00
C(4) 0.8672(10) 0.0016(6) 0.6205(7) 0.060(3) Uani d 1.00
C(5) 0.7495(8) -0.0338(5) 0.5209(7) 0.049(2) Uani d 1.00
C(6) 0.709(1) -0.1131(5) 0.5283(9) 0.061(3) Uani d 1.00
C(7) 0.598(1) -0.1489(5) 0.4335(10) 0.068(3) Uani d 1.00
C(8) 0.5221(10) -0.1062(5) 0.3241(8) 0.057(2) Uani d 1.00
C(9) 0.5592(9) -0.0296(4) 0.3153(7) 0.047(2) Uani d 1.00
C(10) 0.6748(8) 0.0121(4) 0.4109(6) 0.043(2) Uani d 1.00
C(11) 0.8170(9) 0.1580(4) 0.1734(7) 0.048(2) Uani d 1.00
C(12) 0.956(1) 0.2057(5) 0.2081(8) 0.059(2) Uani d 1.00
C(13) 1.086(1) 0.2009(5) 0.1364(8) 0.064(3) Uani d 1.00
C(14) 1.074(1) 0.1492(5) 0.0330(8) 0.063(3) Uani d 1.00
C(15) 0.933(1) 0.1039(5) -0.0031(8) 0.071(3) Uani d 1.00
C(16) 0.805(1) 0.1075(5) 0.0687(8) 0.069(3) Uani d 1.00
H(1) 0.8640 0.1799 0.5053 0.0583 Uiso calc 1.00
H(2) 0.9866 0.1016 0.6890 0.0661 Uiso calc 1.00
H(3) 0.9248 -0.0293 0.6961 0.0665 Uiso calc 1.00
H(4) 0.7624 -0.1431 0.6069 0.0665 Uiso calc 1.00
H(5) 0.5732 -0.2040 0.4448 0.0718 Uiso calc 1.00
H(6) 0.4411 -0.1325 0.2570 0.0638 Uiso calc 1.00
H(7) 0.9630 0.2437 0.2832 0.0655 Uiso calc 1.00
H(8) 1.1886 0.2348 0.1569 0.0707 Uiso calc 1.00
H(9) 0.9322 0.0673 -0.0801 0.0781 Uiso calc 1.00
H(10) 0.7052 0.0747 0.0450 0.0747 Uiso calc 1.00

loop_
_atom_type_symbol
_atom_type_oxidation_number
_atom_type_number_in_cell
_atom_type_scat_dispersion_real
_atom_type_scat_dispersion_imag
_atom_type_scat_source
C 0 64 0.003 0.002
;International Tables for Crystallography
(1992, Vol. C, Tables 4.2.6.8 and 6.1.1.1)
;
H 0 40 0.000 0.000
;International Tables for Crystallography
(1992, Vol. C, Table 6.1.1.2)
;
O 0 4 0.011 0.006
;International Tables for Crystallography
(1992, Vol. C, Tables 4.2.6.8 and 6.1.1.1)
;
Cl 0 8 0.148 0.159
;International Tables for Crystallography
(1992, Vol. C, Tables 4.2.6.8 and 6.1.1.1)
;
Se 0 4 -0.093 2.226
;International Tables for Crystallography
(1992, Vol. C, Tables 4.2.6.8 and 6.1.1.1)
;

loop_
_geom_angle_atom_site_label_1
_geom_angle_atom_site_label_2
_geom_angle_atom_site_label_3
_geom_angle
_geom_angle_site_symmetry_1
_geom_angle_site_symmetry_2
_geom_angle_site_symmetry_3
_geom_angle_publ_flag
Cl(1) Se(1) O(1) 164.6(2) 1_555 1_555 1_555 yes
Cl(1) Se(1) C(1) 75.4(2) 1_555 1_555 1_555 yes
Cl(1) Se(1) C(2) 102.2(2) 1_555 1_555 1_555 yes
Cl(1) Se(1) C(10) 53.6(1) 1_555 1_555 1_555 yes
Cl(1) Se(1) C(11) 94.1(2) 1_555 1_555 1_555 yes
Cl(1) Se(1) C(12) 118.9(2) 1_555 1_555 1_555 yes
Cl(1) Se(1) C(16) 71.9(2) 1_555 1_555 1_555 yes
Cl(1) Se(1) H(1) 122.99(5) 1_555 1_555 1_555 no
Cl(1) Se(1) H(7) 137.78(5) 1_555 1_555 1_555 no
Cl(1) Se(1) H(10) 54.06(4) 1_555 1_555 1_555 no
O(1) Se(1) C(1) 101.1(3) 1_555 1_555 1_555 yes
O(1) Se(1) C(2) 75.1(3) 1_555 1_555 1_555 yes
O(1) Se(1) C(10) 121.8(2) 1_555 1_555 1_555 yes
O(1) Se(1) C(11) 101.2(3) 1_555 1_555 1_555 yes
O(1) Se(1) C(12) 76.0(3) 1_555 1_555 1_555 yes
O(1) Se(1) C(16) 123.5(3) 1_555 1_555 1_555 yes
O(1) Se(1) H(1) 55.4(2) 1_555 1_555 1_555 no
O(1) Se(1) H(7) 56.6(2) 1_555 1_555 1_555 no
O(1) Se(1) H(10) 141.3(2) 1_555 1_555 1_555 no
C(1) Se(1) C(2) 26.8(2) 1_555 1_555 1_555 yes
C(1) Se(1) C(10) 21.9(2) 1_555 1_555 1_555 yes
C(1) Se(1) C(11) 94.5(3) 1_555 1_555 1_555 yes
C(1) Se(1) C(12) 94.2(3) 1_555 1_555 1_555 yes
C(1) Se(1) C(16) 95.3(3) 1_555 1_555 1_555 yes
C(1) Se(1) H(1) 47.6(2) 1_555 1_555 1_555 no
C(1) Se(1) H(7) 92.9(2) 1_555 1_555 1_555 no
C(1) Se(1) H(10) 94.6(2) 1_555 1_555 1_555 no
C(2) Se(1) C(10) 48.6(2) 1_555 1_555 1_555 yes
C(2) Se(1) C(11) 93.2(2) 1_555 1_555 1_555 yes
C(2) Se(1) C(12) 81.8(2) 1_555 1_555 1_555 yes
C(2) Se(1) C(16) 104.4(2) 1_555 1_555 1_555 yes
C(2) Se(1) H(1) 20.8(2) 1_555 1_555 1_555 no
C(2) Se(1) H(7) 73.3(2) 1_555 1_555 1_555 no
C(2) Se(1) H(10) 111.2(2) 1_555 1_555 1_555 no
C(10) Se(1) C(11) 95.9(2) 1_555 1_555 1_555 yes
C(10) Se(1) C(12) 104.9(2) 1_555 1_555 1_555 yes
C(10) Se(1) C(16) 88.2(2) 1_555 1_555 1_555 yes
C(10) Se(1) H(1) 69.5(1) 1_555 1_555 1_555 no
C(10) Se(1) H(7) 109.5(1) 1_555 1_555 1_555 no
C(10) Se(1) H(10) 81.3(1) 1_555 1_555 1_555 no
C(11) Se(1) C(12) 25.7(3) 1_555 1_555 1_555 yes
C(11) Se(1) C(16) 23.2(3) 1_555 1_555 1_555 yes
C(11) Se(1) H(1) 90.4(2) 1_555 1_555 1_555 no
C(11) Se(1) H(7) 45.7(2) 1_555 1_555 1_555 no
C(11) Se(1) H(10) 41.9(2) 1_555 1_555 1_555 no
C(12) Se(1) C(16) 48.9(2) 1_555 1_555 1_555 yes
C(12) Se(1) H(1) 71.8(2) 1_555 1_555 1_555 no
C(12) Se(1) H(7) 20.0(2) 1_555 1_555 1_555 no
C(12) Se(1) H(10) 67.6(2) 1_555 1_555 1_555 no
C(16) Se(1) H(1) 108.1(2) 1_555 1_555 1_555 no
C(16) Se(1) H(7) 69.0(2) 1_555 1_555 1_555 no
C(16) Se(1) H(10) 18.7(2) 1_555 1_555 1_555 no
H(1) Se(1) H(7) 58.23(2) 1_555 1_555 1_555 no
H(1) Se(1) H(10) 120.77(3) 1_555 1_555 1_555 no
H(7) Se(1) H(10) 87.65(2) 1_555 1_555 1_555 no
Se(1) Cl(1) C(8) 117.2(2) 1_555 1_555 1_555 yes
Se(1) Cl(1) C(9) 89.8(3) 1_555 1_555 1_555 yes
Se(1) Cl(1) C(10) 63.0(2) 1_555 1_555 1_555 yes
Se(1) Cl(1) H(6) 138.13(7) 1_555 1_555 1_555 no
Se(1) Cl(1) H(10) 62.58(5) 1_555 1_555 1_555 no
Se(1) Cl(1) H(10) 148.46(8) 1_555 1_555 3_655 no
C(8) Cl(1) C(9) 27.5(3) 1_555 1_555 1_555 yes
C(8) Cl(1) C(10) 54.2(2) 1_555 1_555 1_555 yes
C(8) Cl(1) H(6) 20.9(2) 1_555 1_555 1_555 no
C(8) Cl(1) H(10) 117.5(2) 1_555 1_555 1_555 no
C(8) Cl(1) H(10) 91.5(2) 1_555 1_555 3_655 no
C(9) Cl(1) C(10) 26.8(3) 1_555 1_555 1_555 yes
C(9) Cl(1) H(6) 48.3(3) 1_555 1_555 1_555 no
C(9) Cl(1) H(10) 105.8(2) 1_555 1_555 1_555 no
C(9) Cl(1) H(10) 117.9(3) 1_555 1_555 3_655 no
C(10) Cl(1) H(6) 75.1(2) 1_555 1_555 1_555 no
C(10) Cl(1) H(10) 91.8(2) 1_555 1_555 1_555 no
C(10) Cl(1) H(10) 143.1(2) 1_555 1_555 3_655 no
H(6) Cl(1) H(10) 122.61(8) 1_555 1_555 1_555 no
H(6) Cl(1) H(10) 71.30(5) 1_555 1_555 3_655 no
H(10) Cl(1) H(10) 93.60(6) 1_555 1_555 3_655 no
C(13) Cl(2) C(14) 26.5(3) 1_555 1_555 1_555 yes
C(13) Cl(2) C(15) 52.8(3) 1_555 1_555 1_555 yes
C(13) Cl(2) H(2) 114.0(2) 1_555 1_555 1_554 no
C(13) Cl(2) H(8) 20.8(2) 1_555 1_555 1_555 no
C(13) Cl(2) H(9) 74.1(2) 1_555 1_555 1_555 no
C(14) Cl(2) C(15) 26.4(4) 1_555 1_555 1_555 yes
C(14) Cl(2) H(2) 91.7(3) 1_555 1_555 1_554 no
C(14) Cl(2) H(8) 47.3(3) 1_555 1_555 1_555 no
C(14) Cl(2) H(9) 47.7(3) 1_555 1_555 1_555 no
C(15) Cl(2) H(2) 68.5(2) 1_555 1_555 1_554 no
C(15) Cl(2) H(8) 73.6(2) 1_555 1_555 1_555 no
C(15) Cl(2) H(9) 21.3(2) 1_555 1_555 1_555 no
H(2) Cl(2) H(8) 130.37(9) 1_554 1_555 1_555 no
H(2) Cl(2) H(9) 51.47(5) 1_554 1_555 1_555 no
H(8) Cl(2) H(9) 94.93(7) 1_555 1_555 1_555 no
Se(1) O(1) C(1) 43.7(2) 1_555 1_555 1_555 yes
Se(1) O(1) C(2) 70.7(2) 1_555 1_555 1_555 yes
Se(1) O(1) C(11) 43.5(2) 1_555 1_555 1_555 yes
Se(1) O(1) C(12) 70.8(2) 1_555 1_555 1_555 yes
Se(1) O(1) H(1) 87.8(2) 1_555 1_555 1_555 no
Se(1) O(1) H(6) 112.1(3) 1_555 1_555 2_655 no
Se(1) O(1) H(7) 88.8(2) 1_555 1_555 1_555 no
C(1) O(1) C(2) 27.5(2) 1_555 1_555 1_555 yes
C(1) O(1) C(11) 62.2(2) 1_555 1_555 1_555 yes
C(1) O(1) C(12) 77.3(3) 1_555 1_555 1_555 yes
C(1) O(1) H(1) 45.8(2) 1_555 1_555 1_555 no
C(1) O(1) H(6) 154.3(3) 1_555 1_555 2_655 no
C(1) O(1) H(7) 86.5(2) 1_555 1_555 1_555 no
C(2) O(1) C(11) 76.4(2) 1_555 1_555 1_555 yes
C(2) O(1) C(12) 79.3(3) 1_555 1_555 1_555 yes
C(2) O(1) H(1) 18.6(2) 1_555 1_555 1_555 no
C(2) O(1) H(6) 175.1(3) 1_555 1_555 2_655 no
C(2) O(1) H(7) 79.8(2) 1_555 1_555 1_555 no
C(11) O(1) C(12) 27.7(2) 1_555 1_555 1_555 yes
C(11) O(1) H(1) 83.3(2) 1_555 1_555 1_555 no
C(11) O(1) H(6) 108.4(2) 1_555 1_555 2_655 no
C(11) O(1) H(7) 46.3(2) 1_555 1_555 1_555 no
C(12) O(1) H(1) 77.3(2) 1_555 1_555 1_555 no
C(12) O(1) H(6) 105.3(3) 1_555 1_555 2_655 no
C(12) O(1) H(7) 18.8(2) 1_555 1_555 1_555 no
H(1) O(1) H(6) 159.9(3) 1_555 1_555 2_655 no
H(1) O(1) H(7) 71.8(2) 1_555 1_555 1_555 no
H(6) O(1) H(7) 104.0(2) 2_655 1_555 1_555 no
Se(1) C(1) O(1) 35.2(2) 1_555 1_555 1_555 yes
Se(1) C(1) C(2) 111.6(6) 1_555 1_555 1_555 yes
Se(1) C(1) C(3) 141.8(4) 1_555 1_555 1_555 yes
Se(1) C(1) C(4) 170.8(4) 1_555 1_555 1_555 yes
Se(1) C(1) C(5) 158.2(4) 1_555 1_555 1_555 yes
Se(1) C(1) C(9) 100.7(3) 1_555 1_555 1_555 yes
Se(1) C(1) C(10) 126.7(5) 1_555 1_555 1_555 yes
Se(1) C(1) C(11) 42.6(2) 1_555 1_555 1_555 yes
Se(1) C(1) H(1) 86.5(3) 1_555 1_555 1_555 no
O(1) C(1) C(2) 77.3(5) 1_555 1_555 1_555 yes
O(1) C(1) C(3) 107.2(4) 1_555 1_555 1_555 yes
O(1) C(1) C(4) 135.6(3) 1_555 1_555 1_555 yes
O(1) C(1) C(5) 163.4(4) 1_555 1_555 1_555 yes
O(1) C(1) C(9) 134.1(3) 1_555 1_555 1_555 yes
O(1) C(1) C(10) 158.4(5) 1_555 1_555 1_555 yes
O(1) C(1) C(11) 58.8(2) 1_555 1_555 1_555 yes
O(1) C(1) H(1) 52.9(2) 1_555 1_555 1_555 no
C(2) C(1) C(3) 30.3(4) 1_555 1_555 1_555 yes
C(2) C(1) C(4) 59.3(5) 1_555 1_555 1_555 yes
C(2) C(1) C(5) 90.1(5) 1_555 1_555 1_555 yes
C(2) C(1) C(9) 147.6(6) 1_555 1_555 1_555 yes
C(2) C(1) C(10) 121.7(7) 1_555 1_555 1_555 yes
C(2) C(1) C(11) 104.6(5) 1_555 1_555 1_555 yes
C(2) C(1) H(1) 25.1(4) 1_555 1_555 1_555 no
C(3) C(1) C(4) 29.1(3) 1_555 1_555 1_555 yes
C(3) C(1) C(5) 59.8(3) 1_555 1_555 1_555 yes
C(3) C(1) C(9) 117.4(4) 1_555 1_555 1_555 yes
C(3) C(1) C(10) 91.4(5) 1_555 1_555 1_555 yes
C(3) C(1) C(11) 125.2(4) 1_555 1_555 1_555 yes
C(3) C(1) H(1) 55.4(3) 1_555 1_555 1_555 no
C(4) C(1) C(5) 30.8(3) 1_555 1_555 1_555 yes
C(4) C(1) C(9) 88.3(3) 1_555 1_555 1_555 yes
C(4) C(1) C(10) 62.3(4) 1_555 1_555 1_555 yes
C(4) C(1) C(11) 137.9(3) 1_555 1_555 1_555 yes
C(4) C(1) H(1) 84.4(3) 1_555 1_555 1_555 no
C(5) C(1) C(9) 57.6(3) 1_555 1_555 1_555 yes
C(5) C(1) C(10) 31.6(3) 1_555 1_555 1_555 yes
C(5) C(1) C(11) 136.3(3) 1_555 1_555 1_555 yes
C(5) C(1) H(1) 115.2(3) 1_555 1_555 1_555 no
C(9) C(1) C(10) 26.0(3) 1_555 1_555 1_555 yes
C(9) C(1) C(11) 100.4(3) 1_555 1_555 1_555 yes
C(9) C(1) H(1) 172.8(4) 1_555 1_555 1_555 no
C(10) C(1) C(11) 119.0(5) 1_555 1_555 1_555 yes
C(10) C(1) H(1) 146.8(5) 1_555 1_555 1_555 no
C(11) C(1) H(1) 85.0(3) 1_555 1_555 1_555 no
Se(1) C(2) O(1) 34.2(2) 1_555 1_555 1_555 yes
Se(1) C(2) C(1) 41.6(4) 1_555 1_555 1_555 yes
Se(1) C(2) C(3) 162.5(6) 1_555 1_555 1_555 yes
Se(1) C(2) C(4) 133.1(4) 1_555 1_555 1_555 yes
Se(1) C(2) C(5) 102.5(3) 1_555 1_555 1_555 yes
Se(1) C(2) C(10) 71.5(2) 1_555 1_555 1_555 yes
Se(1) C(2) H(1) 78.5(4) 1_555 1_555 1_555 no
Se(1) C(2) H(2) 173.3(4) 1_555 1_555 1_555 no
O(1) C(2) C(1) 75.1(5) 1_555 1_555 1_555 yes
O(1) C(2) C(3) 161.5(6) 1_555 1_555 1_555 yes
O(1) C(2) C(4) 163.3(4) 1_555 1_555 1_555 yes
O(1) C(2) C(5) 134.8(3) 1_555 1_555 1_555 yes
O(1) C(2) C(10) 104.5(3) 1_555 1_555 1_555 yes
O(1) C(2) H(1) 46.5(4) 1_555 1_555 1_555 no
O(1) C(2) H(2) 139.1(3) 1_555 1_555 1_555 no
C(1) C(2) C(3) 121.0(7) 1_555 1_555 1_555 yes
C(1) C(2) C(4) 91.5(5) 1_555 1_555 1_555 yes
C(1) C(2) C(5) 60.9(4) 1_555 1_555 1_555 yes
C(1) C(2) C(10) 30.0(4) 1_555 1_555 1_555 yes
C(1) C(2) H(1) 120.0(7) 1_555 1_555 1_555 no
C(1) C(2) H(2) 145.0(6) 1_555 1_555 1_555 no
C(3) C(2) C(4) 29.5(4) 1_555 1_555 1_555 yes
C(3) C(2) C(5) 60.1(5) 1_555 1_555 1_555 yes
C(3) C(2) C(10) 91.0(5) 1_555 1_555 1_555 yes
C(3) C(2) H(1) 119.0(7) 1_555 1_555 1_555 no
C(3) C(2) H(2) 24.1(4) 1_555 1_555 1_555 no
C(4) C(2) C(5) 30.6(3) 1_555 1_555 1_555 yes
C(4) C(2) C(10) 61.5(3) 1_555 1_555 1_555 yes
C(4) C(2) H(1) 148.4(6) 1_555 1_555 1_555 no
C(4) C(2) H(2) 53.6(3) 1_555 1_555 1_555 no
C(5) C(2) C(10) 30.9(2) 1_555 1_555 1_555 yes
C(5) C(2) H(1) 178.2(6) 1_555 1_555 1_555 no
C(5) C(2) H(2) 84.1(3) 1_555 1_555 1_555 no
C(10) C(2) H(1) 149.9(6) 1_555 1_555 1_555 no
C(10) C(2) H(2) 115.1(4) 1_555 1_555 1_555 no
H(1) C(2) H(2) 94.9(5) 1_555 1_555 1_555 no
C(1) C(3) C(2) 28.8(4) 1_555 1_555 1_555 yes
C(1) C(3) C(4) 90.5(5) 1_555 1_555 1_555 yes
C(1) C(3) C(5) 60.6(3) 1_555 1_555 1_555 yes
C(1) C(3) C(10) 30.1(2) 1_555 1_555 1_555 yes
C(1) C(3) H(1) 53.5(2) 1_555 1_555 1_555 no
C(1) C(3) H(2) 149.1(8) 1_555 1_555 1_555 no
C(1) C(3) H(3) 116.7(4) 1_555 1_555 1_555 no
C(2) C(3) C(4) 119.3(7) 1_555 1_555 1_555 yes
C(2) C(3) C(5) 89.4(5) 1_555 1_555 1_555 yes
C(2) C(3) C(10) 58.9(4) 1_555 1_555 1_555 yes
C(2) C(3) H(1) 24.8(3) 1_555 1_555 1_555 no
C(2) C(3) H(2) 120.4(9) 1_555 1_555 1_555 no
C(2) C(3) H(3) 145.4(6) 1_555 1_555 1_555 no
C(4) C(3) C(5) 29.9(4) 1_555 1_555 1_555 yes
C(4) C(3) C(10) 60.4(5) 1_555 1_555 1_555 yes
C(4) C(3) H(1) 144.0(6) 1_555 1_555 1_555 no
C(4) C(3) H(2) 120.4(8) 1_555 1_555 1_555 no
C(4) C(3) H(3) 26.2(4) 1_555 1_555 1_555 no
C(5) C(3) C(10) 30.5(2) 1_555 1_555 1_555 yes
C(5) C(3) H(1) 114.2(3) 1_555 1_555 1_555 no
C(5) C(3) H(2) 150.2(7) 1_555 1_555 1_555 no
C(5) C(3) H(3) 56.1(3) 1_555 1_555 1_555 no
C(10) C(3) H(1) 83.7(3) 1_555 1_555 1_555 no
C(10) C(3) H(2) 179.2(7) 1_555 1_555 1_555 no
C(10) C(3) H(3) 86.5(3) 1_555 1_555 1_555 no
H(1) C(3) H(2) 95.6(6) 1_555 1_555 1_555 no
H(1) C(3) H(3) 170.0(4) 1_555 1_555 1_555 no
H(2) C(3) H(3) 94.2(6) 1_555 1_555 1_555 no
C(1) C(4) C(2) 29.2(2) 1_555 1_555 1_555 yes
C(1) C(4) C(3) 60.4(5) 1_555 1_555 1_555 yes
C(1) C(4) C(5) 61.5(4) 1_555 1_555 1_555 yes
C(1) C(4) C(6) 90.9(3) 1_555 1_555 1_555 yes
C(1) C(4) C(10) 30.8(2) 1_555 1_555 1_555 yes
C(1) C(4) H(2) 85.3(3) 1_555 1_555 1_555 no
C(1) C(4) H(3) 177.1(7) 1_555 1_555 1_555 no
C(1) C(4) H(4) 113.4(3) 1_555 1_555 1_555 no
C(2) C(4) C(3) 31.2(4) 1_555 1_555 1_555 yes
C(2) C(4) C(5) 90.7(5) 1_555 1_555 1_555 yes
C(2) C(4) C(6) 120.1(4) 1_555 1_555 1_555 yes
C(2) C(4) C(10) 60.0(3) 1_555 1_555 1_555 yes
C(2) C(4) H(2) 56.1(3) 1_555 1_555 1_555 no
C(2) C(4) H(3) 148.4(8) 1_555 1_555 1_555 no
C(2) C(4) H(4) 142.5(4) 1_555 1_555 1_555 no
C(3) C(4) C(5) 121.9(7) 1_555 1_555 1_555 yes
C(3) C(4) C(6) 151.3(6) 1_555 1_555 1_555 yes
C(3) C(4) C(10) 91.2(5) 1_555 1_555 1_555 yes
C(3) C(4) H(2) 24.9(4) 1_555 1_555 1_555 no
C(3) C(4) H(3) 117.2(8) 1_555 1_555 1_555 no
C(3) C(4) H(4) 173.6(6) 1_555 1_555 1_555 no
C(5) C(4) C(6) 29.5(4) 1_555 1_555 1_555 yes
C(5) C(4) C(10) 30.7(4) 1_555 1_555 1_555 yes
C(5) C(4) H(2) 146.7(6) 1_555 1_555 1_555 no
C(5) C(4) H(3) 120.9(9) 1_555 1_555 1_555 no
C(5) C(4) H(4) 51.9(4) 1_555 1_555 1_555 no
C(6) C(4) C(10) 60.2(3) 1_555 1_555 1_555 yes
C(6) C(4) H(2) 176.0(4) 1_555 1_555 1_555 no
C(6) C(4) H(3) 91.4(6) 1_555 1_555 1_555 no
C(6) C(4) H(4) 22.4(2) 1_555 1_555 1_555 no
C(10) C(4) H(2) 116.1(4) 1_555 1_555 1_555 no
C(10) C(4) H(3) 151.5(8) 1_555 1_555 1_555 no
C(10) C(4) H(4) 82.6(3) 1_555 1_555 1_555 no
H(2) C(4) H(3) 92.4(6) 1_555 1_555 1_555 no
H(2) C(4) H(4) 161.2(4) 1_555 1_555 1_555 no
H(3) C(4) H(4) 69.0(5) 1_555 1_555 1_555 no
C(1) C(5) C(2) 29.0(2) 1_555 1_555 1_555 yes
C(1) C(5) C(3) 59.6(3) 1_555 1_555 1_555 yes
C(1) C(5) C(4) 87.8(5) 1_555 1_555 1_555 yes
C(1) C(5) C(6) 151.5(6) 1_555 1_555 1_555 yes
C(1) C(5) C(7) 123.1(4) 1_555 1_555 1_555 yes
C(1) C(5) C(8) 92.9(3) 1_555 1_555 1_555 yes
C(1) C(5) C(9) 64.0(3) 1_555 1_555 1_555 yes
C(1) C(5) C(10) 31.2(4) 1_555 1_555 1_555 yes
C(1) C(5) H(3) 111.6(4) 1_555 1_555 1_555 no
C(1) C(5) H(4) 176.7(4) 1_555 1_555 1_555 no
C(2) C(5) C(3) 30.5(3) 1_555 1_555 1_555 yes
C(2) C(5) C(4) 58.8(5) 1_555 1_555 1_555 yes
C(2) C(5) C(6) 179.3(6) 1_555 1_555 1_555 yes
C(2) C(5) C(7) 152.1(4) 1_555 1_555 1_555 yes
C(2) C(5) C(8) 122.0(4) 1_555 1_555 1_555 yes
C(2) C(5) C(9) 93.0(3) 1_555 1_555 1_555 yes
C(2) C(5) C(10) 60.3(4) 1_555 1_555 1_555 yes
C(2) C(5) H(3) 82.6(3) 1_555 1_555 1_555 no
C(2) C(5) H(4) 154.2(4) 1_555 1_555 1_555 no
C(3) C(5) C(4) 28.2(4) 1_555 1_555 1_555 yes
C(3) C(5) C(6) 148.9(6) 1_555 1_555 1_555 yes
C(3) C(5) C(7) 177.4(5) 1_555 1_555 1_555 yes
C(3) C(5) C(8) 152.5(4) 1_555 1_555 1_555 yes
C(3) C(5) C(9) 123.5(4) 1_555 1_555 1_555 yes
C(3) C(5) C(10) 90.8(5) 1_555 1_555 1_555 yes
C(3) C(5) H(3) 52.1(3) 1_555 1_555 1_555 no
C(3) C(5) H(4) 123.7(4) 1_555 1_555 1_555 no
C(4) C(5) C(6) 120.7(8) 1_555 1_555 1_555 yes
C(4) C(5) C(7) 149.2(6) 1_555 1_555 1_555 yes
C(4) C(5) C(8) 178.9(6) 1_555 1_555 1_555 yes
C(4) C(5) C(9) 151.7(6) 1_555 1_555 1_555 yes
C(4) C(5) C(10) 119.0(7) 1_555 1_555 1_555 yes
C(4) C(5) H(3) 23.9(4) 1_555 1_555 1_555 no
C(4) C(5) H(4) 95.5(5) 1_555 1_555 1_555 no
C(6) C(5) C(7) 28.5(4) 1_555 1_555 1_555 yes
C(6) C(5) C(8) 58.6(5) 1_555 1_555 1_555 yes
C(6) C(5) C(9) 87.6(6) 1_555 1_555 1_555 yes
C(6) C(5) C(10) 120.3(7) 1_555 1_555 1_555 yes
C(6) C(5) H(3) 96.8(5) 1_555 1_555 1_555 no
C(6) C(5) H(4) 25.2(4) 1_555 1_555 1_555 no
C(7) C(5) C(8) 30.1(3) 1_555 1_555 1_555 yes
C(7) C(5) C(9) 59.1(3) 1_555 1_555 1_555 yes
C(7) C(5) C(10) 91.8(5) 1_555 1_555 1_555 yes
C(7) C(5) H(3) 125.3(4) 1_555 1_555 1_555 no
C(7) C(5) H(4) 53.7(3) 1_555 1_555 1_555 no
C(8) C(5) C(9) 29.0(3) 1_555 1_555 1_555 yes
C(8) C(5) C(10) 61.7(4) 1_555 1_555 1_555 yes
C(8) C(5) H(3) 155.4(4) 1_555 1_555 1_555 no
C(8) C(5) H(4) 83.8(3) 1_555 1_555 1_555 no
C(9) C(5) C(10) 32.7(4) 1_555 1_555 1_555 yes
C(9) C(5) H(3) 175.4(4) 1_555 1_555 1_555 no
C(9) C(5) H(4) 112.8(4) 1_555 1_555 1_555 no
C(10) C(5) H(3) 142.9(6) 1_555 1_555 1_555 no
C(10) C(5) H(4) 145.5(6) 1_555 1_555 1_555 no
H(3) C(5) H(4) 71.6(2) 1_555 1_555 1_555 no
C(4) C(6) C(5) 29.8(4) 1_555 1_555 1_555 yes
C(4) C(6) C(7) 151.8(7) 1_555 1_555 1_555 yes
C(4) C(6) C(8) 121.1(4) 1_555 1_555 1_555 yes
C(4) C(6) C(9) 91.5(3) 1_555 1_555 1_555 yes
C(4) C(6) C(10) 60.0(3) 1_555 1_555 1_555 yes
C(4) C(6) H(3) 21.9(2) 1_555 1_555 1_555 no
C(4) C(6) H(4) 88.2(6) 1_555 1_555 1_555 no
C(4) C(6) H(5) 177.1(5) 1_555 1_555 1_555 no
C(5) C(6) C(7) 122.0(8) 1_555 1_555 1_555 yes
C(5) C(6) C(8) 91.3(5) 1_555 1_555 1_555 yes
C(5) C(6) C(9) 61.6(5) 1_555 1_555 1_555 yes
C(5) C(6) C(10) 30.2(4) 1_555 1_555 1_555 yes
C(5) C(6) H(3) 51.7(4) 1_555 1_555 1_555 no
C(5) C(6) H(4) 118.0(9) 1_555 1_555 1_555 no
C(5) C(6) H(5) 147.2(7) 1_555 1_555 1_555 no
C(7) C(6) C(8) 30.7(4) 1_555 1_555 1_555 yes
C(7) C(6) C(9) 60.4(5) 1_555 1_555 1_555 yes
C(7) C(6) C(10) 91.8(6) 1_555 1_555 1_555 yes
C(7) C(6) H(3) 173.6(6) 1_555 1_555 1_555 no
C(7) C(6) H(4) 119.9(9) 1_555 1_555 1_555 no
C(7) C(6) H(5) 25.2(4) 1_555 1_555 1_555 no
C(8) C(6) C(9) 29.7(2) 1_555 1_555 1_555 yes
C(8) C(6) C(10) 61.1(3) 1_555 1_555 1_555 yes
C(8) C(6) H(3) 143.0(4) 1_555 1_555 1_555 no
C(8) C(6) H(4) 150.7(8) 1_555 1_555 1_555 no
C(8) C(6) H(5) 55.9(3) 1_555 1_555 1_555 no
C(9) C(6) C(10) 31.4(2) 1_555 1_555 1_555 yes
C(9) C(6) H(3) 113.3(3) 1_555 1_555 1_555 no
C(9) C(6) H(4) 179.2(7) 1_555 1_555 1_555 no
C(9) C(6) H(5) 85.6(3) 1_555 1_555 1_555 no
C(10) C(6) H(3) 81.9(3) 1_555 1_555 1_555 no
C(10) C(6) H(4) 148.2(8) 1_555 1_555 1_555 no
C(10) C(6) H(5) 117.0(4) 1_555 1_555 1_555 no
H(3) C(6) H(4) 66.3(5) 1_555 1_555 1_555 no
H(3) C(6) H(5) 161.0(4) 1_555 1_555 1_555 no
H(4) C(6) H(5) 94.7(6) 1_555 1_555 1_555 no
C(5) C(7) C(6) 29.5(4) 1_555 1_555 1_555 yes
C(5) C(7) C(8) 90.1(5) 1_555 1_555 1_555 yes
C(5) C(7) C(9) 60.3(3) 1_555 1_555 1_555 yes
C(5) C(7) C(10) 30.2(2) 1_555 1_555 1_555 yes
C(5) C(7) H(4) 54.5(3) 1_555 1_555 1_555 no
C(5) C(7) H(5) 147.9(8) 1_555 1_555 1_555 no
C(5) C(7) H(6) 114.7(4) 1_555 1_555 1_555 no
C(5) C(7) H(8) 113.4(4) 1_555 1_555 2_745 no
C(6) C(7) C(8) 119.6(8) 1_555 1_555 1_555 yes
C(6) C(7) C(9) 89.8(6) 1_555 1_555 1_555 yes
C(6) C(7) C(10) 59.7(5) 1_555 1_555 1_555 yes
C(6) C(7) H(4) 25.0(4) 1_555 1_555 1_555 no
C(6) C(7) H(5) 118.4(9) 1_555 1_555 1_555 no
C(6) C(7) H(6) 144.2(7) 1_555 1_555 1_555 no
C(6) C(7) H(8) 101.2(6) 1_555 1_555 2_745 no
C(8) C(7) C(9) 29.8(4) 1_555 1_555 1_555 yes
C(8) C(7) C(10) 59.9(4) 1_555 1_555 1_555 yes
C(8) C(7) H(4) 144.6(6) 1_555 1_555 1_555 no
C(8) C(7) H(5) 122.0(9) 1_555 1_555 1_555 no
C(8) C(7) H(6) 24.6(4) 1_555 1_555 1_555 no
C(8) C(7) H(8) 107.7(6) 1_555 1_555 2_745 no
C(9) C(7) C(10) 30.2(2) 1_555 1_555 1_555 yes
C(9) C(7) H(4) 114.8(4) 1_555 1_555 1_555 no
C(9) C(7) H(5) 151.7(8) 1_555 1_555 1_555 no
C(9) C(7) H(6) 54.3(3) 1_555 1_555 1_555 no
C(9) C(7) H(8) 117.7(4) 1_555 1_555 2_745 no
C(10) C(7) H(4) 84.7(3) 1_555 1_555 1_555 no
C(10) C(7) H(5) 177.9(8) 1_555 1_555 1_555 no
C(10) C(7) H(6) 84.5(3) 1_555 1_555 1_555 no
C(10) C(7) H(8) 119.8(3) 1_555 1_555 2_745 no
H(4) C(7) H(5) 93.4(7) 1_555 1_555 1_555 no
H(4) C(7) H(6) 169.2(5) 1_555 1_555 1_555 no
H(4) C(7) H(8) 89.2(3) 1_555 1_555 2_745 no
H(5) C(7) H(6) 97.4(7) 1_555 1_555 1_555 no
H(5) C(7) H(8) 60.9(4) 1_555 1_555 2_745 no
H(6) C(7) H(8) 96.8(3) 1_555 1_555 2_745 no
Cl(1) C(8) C(5) 96.1(3) 1_555 1_555 1_555 yes
Cl(1) C(8) C(6) 126.2(4) 1_555 1_555 1_555 yes
Cl(1) C(8) C(7) 155.9(6) 1_555 1_555 1_555 yes
Cl(1) C(8) C(9) 36.6(4) 1_555 1_555 1_555 yes
Cl(1) C(8) C(10) 65.3(3) 1_555 1_555 1_555 yes
Cl(1) C(8) H(5) 178.4(4) 1_555 1_555 1_555 no
Cl(1) C(8) H(6) 85.2(5) 1_555 1_555 1_555 no
C(5) C(8) C(6) 30.1(3) 1_555 1_555 1_555 yes
C(5) C(8) C(7) 59.8(5) 1_555 1_555 1_555 yes
C(5) C(8) C(9) 59.5(4) 1_555 1_555 1_555 yes
C(5) C(8) C(10) 30.8(2) 1_555 1_555 1_555 yes
C(5) C(8) H(5) 83.1(3) 1_555 1_555 1_555 no
C(5) C(8) H(6) 178.4(7) 1_555 1_555 1_555 no
C(6) C(8) C(7) 29.6(4) 1_555 1_555 1_555 yes
C(6) C(8) C(9) 89.6(5) 1_555 1_555 1_555 yes
C(6) C(8) C(10) 60.9(3) 1_555 1_555 1_555 yes
C(6) C(8) H(5) 53.0(3) 1_555 1_555 1_555 no
C(6) C(8) H(6) 148.5(7) 1_555 1_555 1_555 no
C(7) C(8) C(9) 119.3(7) 1_555 1_555 1_555 yes
C(7) C(8) C(10) 90.5(5) 1_555 1_555 1_555 yes
C(7) C(8) H(5) 23.3(4) 1_555 1_555 1_555 no
C(7) C(8) H(6) 118.9(8) 1_555 1_555 1_555 no
C(9) C(8) C(10) 28.7(4) 1_555 1_555 1_555 yes
C(9) C(8) H(5) 142.6(6) 1_555 1_555 1_555 no
C(9) C(8) H(6) 121.8(9) 1_555 1_555 1_555 no
C(10) C(8) H(5) 113.9(4) 1_555 1_555 1_555 no
C(10) C(8) H(6) 150.5(7) 1_555 1_555 1_555 no
H(5) C(8) H(6) 95.6(5) 1_555 1_555 1_555 no
Cl(1) C(9) C(1) 94.1(3) 1_555 1_555 1_555 yes
Cl(1) C(9) C(5) 152.5(5) 1_555 1_555 1_555 yes
Cl(1) C(9) C(6) 176.5(4) 1_555 1_555 1_555 yes
Cl(1) C(9) C(7) 146.9(5) 1_555 1_555 1_555 yes
Cl(1) C(9) C(8) 115.9(6) 1_555 1_555 1_555 yes
Cl(1) C(9) C(10) 119.8(5) 1_555 1_555 1_555 yes
Cl(1) C(9) H(6) 91.9(3) 1_555 1_555 1_555 no
C(1) C(9) C(5) 58.5(3) 1_555 1_555 1_555 yes
C(1) C(9) C(6) 89.3(3) 1_555 1_555 1_555 yes
C(1) C(9) C(7) 119.0(4) 1_555 1_555 1_555 yes
C(1) C(9) C(8) 150.0(6) 1_555 1_555 1_555 yes
C(1) C(9) C(10) 25.7(4) 1_555 1_555 1_555 yes
C(1) C(9) H(6) 174.0(4) 1_555 1_555 1_555 no
C(5) C(9) C(6) 30.8(3) 1_555 1_555 1_555 yes
C(5) C(9) C(7) 60.6(3) 1_555 1_555 1_555 yes
C(5) C(9) C(8) 91.5(5) 1_555 1_555 1_555 yes
C(5) C(9) C(10) 32.7(4) 1_555 1_555 1_555 yes
C(5) C(9) H(6) 115.5(4) 1_555 1_555 1_555 no
C(6) C(9) C(7) 29.8(3) 1_555 1_555 1_555 yes
C(6) C(9) C(8) 60.7(5) 1_555 1_555 1_555 yes
C(6) C(9) C(10) 63.5(4) 1_555 1_555 1_555 yes
C(6) C(9) H(6) 84.7(3) 1_555 1_555 1_555 no
C(7) C(9) C(8) 31.0(5) 1_555 1_555 1_555 yes
C(7) C(9) C(10) 93.3(5) 1_555 1_555 1_555 yes
C(7) C(9) H(6) 55.0(3) 1_555 1_555 1_555 no
C(8) C(9) C(10) 124.3(7) 1_555 1_555 1_555 yes
C(8) C(9) H(6) 24.0(4) 1_555 1_555 1_555 no
C(10) C(9) H(6) 148.3(5) 1_555 1_555 1_555 no
Se(1) C(10) Cl(1) 63.4(1) 1_555 1_555 1_555 yes
Se(1) C(10) C(1) 31.5(3) 1_555 1_555 1_555 yes
Se(1) C(10) C(2) 59.8(2) 1_555 1_555 1_555 yes
Se(1) C(10) C(3) 89.9(3) 1_555 1_555 1_555 yes
Se(1) C(10) C(4) 118.3(3) 1_555 1_555 1_555 yes
Se(1) C(10) C(5) 148.6(5) 1_555 1_555 1_555 yes
Se(1) C(10) C(6) 177.4(3) 1_555 1_555 1_555 yes
Se(1) C(10) C(7) 153.3(3) 1_555 1_555 1_555 yes
Se(1) C(10) C(8) 123.9(3) 1_555 1_555 1_555 yes
Se(1) C(10) C(9) 96.8(4) 1_555 1_555 1_555 yes
Cl(1) C(10) C(1) 94.9(4) 1_555 1_555 1_555 yes
Cl(1) C(10) C(2) 123.2(3) 1_555 1_555 1_555 yes
Cl(1) C(10) C(3) 153.3(4) 1_555 1_555 1_555 yes
Cl(1) C(10) C(4) 178.2(4) 1_555 1_555 1_555 yes
Cl(1) C(10) C(5) 147.9(5) 1_555 1_555 1_555 yes
Cl(1) C(10) C(6) 118.4(4) 1_555 1_555 1_555 yes
Cl(1) C(10) C(7) 90.0(3) 1_555 1_555 1_555 yes
Cl(1) C(10) C(8) 60.4(3) 1_555 1_555 1_555 yes
Cl(1) C(10) C(9) 33.4(3) 1_555 1_555 1_555 yes
C(1) C(10) C(2) 28.4(4) 1_555 1_555 1_555 yes
C(1) C(10) C(3) 58.4(4) 1_555 1_555 1_555 yes
C(1) C(10) C(4) 86.9(5) 1_555 1_555 1_555 yes
C(1) C(10) C(5) 117.2(6) 1_555 1_555 1_555 yes
C(1) C(10) C(6) 146.7(5) 1_555 1_555 1_555 yes
C(1) C(10) C(7) 175.1(5) 1_555 1_555 1_555 yes
C(1) C(10) C(8) 155.3(5) 1_555 1_555 1_555 yes
C(1) C(10) C(9) 128.3(6) 1_555 1_555 1_555 yes
C(2) C(10) C(3) 30.1(3) 1_555 1_555 1_555 yes
C(2) C(10) C(4) 58.5(3) 1_555 1_555 1_555 yes
C(2) C(10) C(5) 88.8(5) 1_555 1_555 1_555 yes
C(2) C(10) C(6) 118.3(4) 1_555 1_555 1_555 yes
C(2) C(10) C(7) 146.8(4) 1_555 1_555 1_555 yes
C(2) C(10) C(8) 176.3(4) 1_555 1_555 1_555 yes
C(2) C(10) C(9) 156.7(6) 1_555 1_555 1_555 yes
C(3) C(10) C(4) 28.4(3) 1_555 1_555 1_555 yes
C(3) C(10) C(5) 58.7(4) 1_555 1_555 1_555 yes
C(3) C(10) C(6) 88.2(4) 1_555 1_555 1_555 yes
C(3) C(10) C(7) 116.7(4) 1_555 1_555 1_555 yes
C(3) C(10) C(8) 146.2(4) 1_555 1_555 1_555 yes
C(3) C(10) C(9) 173.2(5) 1_555 1_555 1_555 yes
C(4) C(10) C(5) 30.3(4) 1_555 1_555 1_555 yes
C(4) C(10) C(6) 59.8(4) 1_555 1_555 1_555 yes
C(4) C(10) C(7) 88.3(4) 1_555 1_555 1_555 yes
C(4) C(10) C(8) 117.8(4) 1_555 1_555 1_555 yes
C(4) C(10) C(9) 144.8(6) 1_555 1_555 1_555 yes
C(5) C(10) C(6) 29.5(4) 1_555 1_555 1_555 yes
C(5) C(10) C(7) 58.0(5) 1_555 1_555 1_555 yes
C(5) C(10) C(8) 87.5(5) 1_555 1_555 1_555 yes
C(5) C(10) C(9) 114.5(7) 1_555 1_555 1_555 yes
C(6) C(10) C(7) 28.5(3) 1_555 1_555 1_555 yes
C(6) C(10) C(8) 58.0(3) 1_555 1_555 1_555 yes
C(6) C(10) C(9) 85.0(5) 1_555 1_555 1_555 yes
C(7) C(10) C(8) 29.5(3) 1_555 1_555 1_555 yes
C(7) C(10) C(9) 56.5(4) 1_555 1_555 1_555 yes
C(8) C(10) C(9) 27.0(4) 1_555 1_555 1_555 yes
Se(1) C(11) O(1) 35.3(2) 1_555 1_555 1_555 yes
Se(1) C(11) C(1) 42.9(2) 1_555 1_555 1_555 yes
Se(1) C(11) C(12) 115.9(6) 1_555 1_555 1_555 yes
Se(1) C(11) C(13) 146.6(4) 1_555 1_555 1_555 yes
Se(1) C(11) C(14) 176.5(4) 1_555 1_555 1_555 yes
Se(1) C(11) C(15) 152.2(4) 1_555 1_555 1_555 yes
Se(1) C(11) C(16) 122.3(6) 1_555 1_555 1_555 yes
Se(1) C(11) H(7) 91.8(3) 1_555 1_555 1_555 no
Se(1) C(11) H(10) 98.1(3) 1_555 1_555 1_555 no
O(1) C(11) C(1) 59.1(2) 1_555 1_555 1_555 yes
O(1) C(11) C(12) 81.3(5) 1_555 1_555 1_555 yes
O(1) C(11) C(13) 111.6(4) 1_555 1_555 1_555 yes
O(1) C(11) C(14) 141.6(4) 1_555 1_555 1_555 yes
O(1) C(11) C(15) 167.6(4) 1_555 1_555 1_555 yes
O(1) C(11) C(16) 155.1(6) 1_555 1_555 1_555 yes
O(1) C(11) H(7) 57.4(2) 1_555 1_555 1_555 no
O(1) C(11) H(10) 132.0(3) 1_555 1_555 1_555 no
C(1) C(11) C(12) 108.9(5) 1_555 1_555 1_555 yes
C(1) C(11) C(13) 128.8(4) 1_555 1_555 1_555 yes
C(1) C(11) C(14) 139.1(3) 1_555 1_555 1_555 yes
C(1) C(11) C(15) 133.3(4) 1_555 1_555 1_555 yes
C(1) C(11) C(16) 115.0(5) 1_555 1_555 1_555 yes
C(1) C(11) H(7) 91.0(3) 1_555 1_555 1_555 no
C(1) C(11) H(10) 97.2(3) 1_555 1_555 1_555 no
C(12) C(11) C(13) 30.8(5) 1_555 1_555 1_555 yes
C(12) C(11) C(14) 61.4(5) 1_555 1_555 1_555 yes
C(12) C(11) C(15) 91.7(6) 1_555 1_555 1_555 yes
C(12) C(11) C(16) 121.7(8) 1_555 1_555 1_555 yes
C(12) C(11) H(7) 24.1(4) 1_555 1_555 1_555 no
C(12) C(11) H(10) 145.9(6) 1_555 1_555 1_555 no
C(13) C(11) C(14) 30.6(3) 1_555 1_555 1_555 yes
C(13) C(11) C(15) 60.9(4) 1_555 1_555 1_555 yes
C(13) C(11) C(16) 91.0(6) 1_555 1_555 1_555 yes
C(13) C(11) H(7) 54.9(3) 1_555 1_555 1_555 no
C(13) C(11) H(10) 115.2(4) 1_555 1_555 1_555 no
C(14) C(11) C(15) 30.4(3) 1_555 1_555 1_555 yes
C(14) C(11) C(16) 60.4(5) 1_555 1_555 1_555 yes
C(14) C(11) H(7) 85.5(3) 1_555 1_555 1_555 no
C(14) C(11) H(10) 84.6(3) 1_555 1_555 1_555 no
C(15) C(11) C(16) 30.0(4) 1_555 1_555 1_555 yes
C(15) C(11) H(7) 115.9(4) 1_555 1_555 1_555 no
C(15) C(11) H(10) 54.2(3) 1_555 1_555 1_555 no
C(16) C(11) H(7) 145.9(6) 1_555 1_555 1_555 no
C(16) C(11) H(10) 24.2(4) 1_555 1_555 1_555 no
H(7) C(11) H(10) 170.0(4) 1_555 1_555 1_555 no
Se(1) C(12) O(1) 33.2(2) 1_555 1_555 1_555 yes
Se(1) C(12) C(11) 38.4(4) 1_555 1_555 1_555 yes
Se(1) C(12) C(13) 156.8(6) 1_555 1_555 1_555 yes
Se(1) C(12) C(14) 126.4(4) 1_555 1_555 1_555 yes
Se(1) C(12) C(15) 96.8(3) 1_555 1_555 1_555 yes
Se(1) C(12) C(16) 67.4(3) 1_555 1_555 1_555 yes
Se(1) C(12) H(1) 100.7(3) 1_555 1_555 4_554 no
Se(1) C(12) H(4) 113.6(3) 1_555 1_555 3_756 no
Se(1) C(12) H(7) 83.4(5) 1_555 1_555 1_555 no
Se(1) C(12) H(8) 178.0(4) 1_555 1_555 1_555 no
O(1) C(12) C(11) 71.1(5) 1_555 1_555 1_555 yes
O(1) C(12) C(13) 167.4(6) 1_555 1_555 1_555 yes
O(1) C(12) C(14) 157.2(4) 1_555 1_555 1_555 yes
O(1) C(12) C(15) 128.6(4) 1_555 1_555 1_555 yes
O(1) C(12) C(16) 99.7(4) 1_555 1_555 1_555 yes
O(1) C(12) H(1) 94.0(3) 1_555 1_555 4_554 no
O(1) C(12) H(4) 108.1(3) 1_555 1_555 3_756 no
O(1) C(12) H(7) 51.3(4) 1_555 1_555 1_555 no
O(1) C(12) H(8) 145.5(4) 1_555 1_555 1_555 no
C(11) C(12) C(13) 118.4(8) 1_555 1_555 1_555 yes
C(11) C(12) C(14) 88.0(5) 1_555 1_555 1_555 yes
C(11) C(12) C(15) 58.5(5) 1_555 1_555 1_555 yes
C(11) C(12) C(16) 29.1(4) 1_555 1_555 1_555 yes
C(11) C(12) H(1) 96.5(5) 1_555 1_555 4_554 no
C(11) C(12) H(4) 117.4(5) 1_555 1_555 3_756 no
C(11) C(12) H(7) 121.7(8) 1_555 1_555 1_555 no
C(11) C(12) H(8) 142.6(6) 1_555 1_555 1_555 no
C(13) C(12) C(14) 30.4(5) 1_555 1_555 1_555 yes
C(13) C(12) C(15) 60.0(5) 1_555 1_555 1_555 yes
C(13) C(12) C(16) 89.4(6) 1_555 1_555 1_555 yes
C(13) C(12) H(1) 77.1(5) 1_555 1_555 4_554 no
C(13) C(12) H(4) 75.7(5) 1_555 1_555 3_756 no
C(13) C(12) H(7) 119.8(8) 1_555 1_555 1_555 no
C(13) C(12) H(8) 24.2(4) 1_555 1_555 1_555 no
C(14) C(12) C(15) 29.6(3) 1_555 1_555 1_555 yes
C(14) C(12) C(16) 58.9(4) 1_555 1_555 1_555 yes
C(14) C(12) H(1) 79.0(3) 1_555 1_555 4_554 no
C(14) C(12) H(4) 89.2(3) 1_555 1_555 3_756 no
C(14) C(12) H(7) 150.2(7) 1_555 1_555 1_555 no
C(14) C(12) H(8) 54.6(3) 1_555 1_555 1_555 no
C(15) C(12) C(16) 29.4(3) 1_555 1_555 1_555 yes
C(15) C(12) H(1) 83.0(3) 1_555 1_555 4_554 no
C(15) C(12) H(4) 103.2(3) 1_555 1_555 3_756 no
C(15) C(12) H(7) 178.6(6) 1_555 1_555 1_555 no
C(15) C(12) H(8) 84.1(3) 1_555 1_555 1_555 no
C(16) C(12) H(1) 89.7(3) 1_555 1_555 4_554 no
C(16) C(12) H(4) 113.3(4) 1_555 1_555 3_756 no
C(16) C(12) H(7) 150.8(7) 1_555 1_555 1_555 no
C(16) C(12) H(8) 113.5(4) 1_555 1_555 1_555 no
H(1) C(12) H(4) 143.8(3) 4_554 1_555 3_756 no
H(1) C(12) H(7) 95.5(5) 4_554 1_555 1_555 no
H(1) C(12) H(8) 77.7(2) 4_554 1_555 1_555 no
H(4) C(12) H(7) 78.0(4) 3_756 1_555 1_555 no
H(4) C(12) H(8) 67.8(2) 3_756 1_555 1_555 no
H(7) C(12) H(8) 95.6(5) 1_555 1_555 1_555 no
Cl(2) C(13) C(11) 122.8(4) 1_555 1_555 1_555 yes
Cl(2) C(13) C(12) 153.6(6) 1_555 1_555 1_555 yes
Cl(2) C(13) C(14) 34.5(5) 1_555 1_555 1_555 yes
Cl(2) C(13) C(15) 63.4(3) 1_555 1_555 1_555 yes
Cl(2) C(13) C(16) 92.9(3) 1_555 1_555 1_555 yes
Cl(2) C(13) H(1) 102.1(3) 1_555 1_555 4_554 no
Cl(2) C(13) H(4) 113.4(3) 1_555 1_555 3_756 no
Cl(2) C(13) H(7) 177.9(4) 1_555 1_555 1_555 no
Cl(2) C(13) H(8) 85.0(6) 1_555 1_555 1_555 no
C(11) C(13) C(12) 30.8(4) 1_555 1_555 1_555 yes
C(11) C(13) C(14) 88.3(6) 1_555 1_555 1_555 yes
C(11) C(13) C(15) 59.4(3) 1_555 1_555 1_555 yes
C(11) C(13) C(16) 29.9(3) 1_555 1_555 1_555 yes
C(11) C(13) H(1) 77.6(3) 1_555 1_555 4_554 no
C(11) C(13) H(4) 90.3(3) 1_555 1_555 3_756 no
C(11) C(13) H(7) 55.7(3) 1_555 1_555 1_555 no
C(11) C(13) H(8) 152.1(8) 1_555 1_555 1_555 no
C(12) C(13) C(14) 119.1(8) 1_555 1_555 1_555 yes
C(12) C(13) C(15) 90.2(6) 1_555 1_555 1_555 yes
C(12) C(13) C(16) 60.7(5) 1_555 1_555 1_555 yes
C(12) C(13) H(1) 75.2(5) 1_555 1_555 4_554 no
C(12) C(13) H(4) 76.8(5) 1_555 1_555 3_756 no
C(12) C(13) H(7) 24.9(4) 1_555 1_555 1_555 no
C(12) C(13) H(8) 121.3(9) 1_555 1_555 1_555 no
C(14) C(13) C(15) 28.9(4) 1_555 1_555 1_555 yes
C(14) C(13) C(16) 58.4(5) 1_555 1_555 1_555 yes
C(14) C(13) H(1) 97.3(5) 1_555 1_555 4_554 no
C(14) C(13) H(4) 117.1(6) 1_555 1_555 3_756 no
C(14) C(13) H(7) 144.0(7) 1_555 1_555 1_555 no
C(14) C(13) H(8) 119.6(9) 1_555 1_555 1_555 no
C(15) C(13) C(16) 29.5(3) 1_555 1_555 1_555 yes
C(15) C(13) H(1) 89.4(3) 1_555 1_555 4_554 no
C(15) C(13) H(4) 114.2(4) 1_555 1_555 3_756 no
C(15) C(13) H(7) 115.1(4) 1_555 1_555 1_555 no
C(15) C(13) H(8) 148.4(8) 1_555 1_555 1_555 no
C(16) C(13) H(1) 82.7(3) 1_555 1_555 4_554 no
C(16) C(13) H(4) 103.7(3) 1_555 1_555 3_756 no
C(16) C(13) H(7) 85.6(3) 1_555 1_555 1_555 no
C(16) C(13) H(8) 177.6(7) 1_555 1_555 1_555 no
H(1) C(13) H(4) 143.2(4) 4_554 1_555 3_756 no
H(1) C(13) H(7) 76.2(3) 4_554 1_555 1_555 no
H(1) C(13) H(8) 96.4(5) 4_554 1_555 1_555 no
H(4) C(13) H(7) 68.4(2) 3_756 1_555 1_555 no
H(4) C(13) H(8) 78.3(4) 3_756 1_555 1_555 no
H(7) C(13) H(8) 96.4(6) 1_555 1_555 1_555 no
Cl(2) C(14) C(11) 178.3(4) 1_555 1_555 1_555 yes
Cl(2) C(14) C(12) 149.5(6) 1_555 1_555 1_555 yes
Cl(2) C(14) C(13) 119.0(7) 1_555 1_555 1_555 yes
Cl(2) C(14) C(15) 118.9(7) 1_555 1_555 1_555 yes
Cl(2) C(14) C(16) 149.2(6) 1_555 1_555 1_555 yes
Cl(2) C(14) H(8) 94.1(4) 1_555 1_555 1_555 no
Cl(2) C(14) H(9) 93.0(4) 1_555 1_555 1_555 no
C(11) C(14) C(12) 30.6(3) 1_555 1_555 1_555 yes
C(11) C(14) C(13) 61.1(5) 1_555 1_555 1_555 yes
C(11) C(14) C(15) 60.9(5) 1_555 1_555 1_555 yes
C(11) C(14) C(16) 30.5(3) 1_555 1_555 1_555 yes
C(11) C(14) H(8) 86.0(3) 1_555 1_555 1_555 no
C(11) C(14) H(9) 86.8(3) 1_555 1_555 1_555 no
C(12) C(14) C(13) 30.5(4) 1_555 1_555 1_555 yes
C(12) C(14) C(15) 91.5(6) 1_555 1_555 1_555 yes
C(12) C(14) C(16) 61.2(3) 1_555 1_555 1_555 yes
C(12) C(14) H(8) 55.4(3) 1_555 1_555 1_555 no
C(12) C(14) H(9) 117.4(4) 1_555 1_555 1_555 no
C(13) C(14) C(15) 122.0(8) 1_555 1_555 1_555 yes
C(13) C(14) C(16) 91.7(6) 1_555 1_555 1_555 yes
C(13) C(14) H(8) 24.9(4) 1_555 1_555 1_555 no
C(13) C(14) H(9) 147.9(7) 1_555 1_555 1_555 no
C(15) C(14) C(16) 30.4(5) 1_555 1_555 1_555 yes
C(15) C(14) H(8) 146.9(7) 1_555 1_555 1_555 no
C(15) C(14) H(9) 25.9(4) 1_555 1_555 1_555 no
C(16) C(14) H(8) 116.6(4) 1_555 1_555 1_555 no
C(16) C(14) H(9) 56.3(3) 1_555 1_555 1_555 no
H(8) C(14) H(9) 172.7(5) 1_555 1_555 1_555 no
Cl(2) C(15) C(11) 123.4(4) 1_555 1_555 1_555 yes
Cl(2) C(15) C(12) 93.6(3) 1_555 1_555 1_555 yes
Cl(2) C(15) C(13) 63.8(3) 1_555 1_555 1_555 yes
Cl(2) C(15) C(14) 34.7(4) 1_555 1_555 1_555 yes
Cl(2) C(15) C(16) 153.8(7) 1_555 1_555 1_555 yes
Cl(2) C(15) H(9) 83.2(6) 1_555 1_555 1_555 no
Cl(2) C(15) H(10) 178.4(4) 1_555 1_555 1_555 no
C(11) C(15) C(12) 29.8(3) 1_555 1_555 1_555 yes
C(11) C(15) C(13) 59.6(3) 1_555 1_555 1_555 yes
C(11) C(15) C(14) 88.7(6) 1_555 1_555 1_555 yes
C(11) C(15) C(16) 30.4(5) 1_555 1_555 1_555 yes
C(11) C(15) H(9) 153.4(8) 1_555 1_555 1_555 no
C(11) C(15) H(10) 55.0(3) 1_555 1_555 1_555 no
C(12) C(15) C(13) 29.8(3) 1_555 1_555 1_555 yes
C(12) C(15) C(14) 58.9(5) 1_555 1_555 1_555 yes
C(12) C(15) C(16) 60.2(5) 1_555 1_555 1_555 yes
C(12) C(15) H(9) 176.7(8) 1_555 1_555 1_555 no
C(12) C(15) H(10) 84.8(4) 1_555 1_555 1_555 no
C(13) C(15) C(14) 29.1(5) 1_555 1_555 1_555 yes
C(13) C(15) C(16) 90.0(6) 1_555 1_555 1_555 yes
C(13) C(15) H(9) 146.9(8) 1_555 1_555 1_555 no
C(13) C(15) H(10) 114.6(4) 1_555 1_555 1_555 no
C(14) C(15) C(16) 119.1(8) 1_555 1_555 1_555 yes
C(14) C(15) H(9) 117.8(9) 1_555 1_555 1_555 no
C(14) C(15) H(10) 143.7(7) 1_555 1_555 1_555 no
C(16) C(15) H(9) 123.0(9) 1_555 1_555 1_555 no
C(16) C(15) H(10) 24.6(4) 1_555 1_555 1_555 no
H(9) C(15) H(10) 98.4(6) 1_555 1_555 1_555 no
Se(1) C(16) C(11) 34.5(4) 1_555 1_555 1_555 yes
Se(1) C(16) C(12) 63.6(3) 1_555 1_555 1_555 yes
Se(1) C(16) C(13) 93.6(3) 1_555 1_555 1_555 yes
Se(1) C(16) C(14) 123.5(4) 1_555 1_555 1_555 yes
Se(1) C(16) C(15) 154.0(6) 1_555 1_555 1_555 yes
Se(1) C(16) H(9) 177.4(4) 1_555 1_555 1_555 no
Se(1) C(16) H(10) 86.1(6) 1_555 1_555 1_555 no
C(11) C(16) C(12) 29.2(4) 1_555 1_555 1_555 yes
C(11) C(16) C(13) 59.2(5) 1_555 1_555 1_555 yes
C(11) C(16) C(14) 89.1(6) 1_555 1_555 1_555 yes
C(11) C(16) C(15) 119.6(8) 1_555 1_555 1_555 yes
C(11) C(16) H(9) 143.5(7) 1_555 1_555 1_555 no
C(11) C(16) H(10) 120.6(9) 1_555 1_555 1_555 no
C(12) C(16) C(13) 30.0(3) 1_555 1_555 1_555 yes
C(12) C(16) C(14) 59.9(4) 1_555 1_555 1_555 yes
C(12) C(16) C(15) 90.4(6) 1_555 1_555 1_555 yes
C(12) C(16) H(9) 114.3(4) 1_555 1_555 1_555 no
C(12) C(16) H(10) 149.7(8) 1_555 1_555 1_555 no
C(13) C(16) C(14) 29.9(3) 1_555 1_555 1_555 yes
C(13) C(16) C(15) 60.4(5) 1_555 1_555 1_555 yes
C(13) C(16) H(9) 84.3(4) 1_555 1_555 1_555 no
C(13) C(16) H(10) 179.7(8) 1_555 1_555 1_555 no
C(14) C(16) C(15) 30.6(5) 1_555 1_555 1_555 yes
C(14) C(16) H(9) 54.4(3) 1_555 1_555 1_555 no
C(14) C(16) H(10) 150.4(8) 1_555 1_555 1_555 no
C(15) C(16) H(9) 23.9(4) 1_555 1_555 1_555 no
C(15) C(16) H(10) 119.8(9) 1_555 1_555 1_555 no
H(9) C(16) H(10) 95.9(6) 1_555 1_555 1_555 no

loop_
_geom_bond_atom_site_label_1
_geom_bond_atom_site_label_2
_geom_bond_distance
_geom_bond_site_symmetry_1
_geom_bond_site_symmetry_2
_geom_bond_publ_flag
Se(1) Cl(1) 3.067(2) 1_555 1_555 yes
Se(1) O(1) 1.658(6) 1_555 1_555 yes
Se(1) C(1) 1.989(7) 1_555 1_555 yes
Se(1) C(2) 2.786(8) 1_555 1_555 yes
Se(1) C(10) 3.056(7) 1_555 1_555 yes
Se(1) C(11) 1.976(7) 1_555 1_555 yes
Se(1) C(12) 2.864(9) 1_555 1_555 yes
Se(1) C(16) 2.951(9) 1_555 1_555 yes
Cl(1) C(8) 2.641(9) 1_555 1_555 yes
Cl(1) C(9) 1.751(7) 1_555 1_555 yes
Cl(1) C(10) 2.759(7) 1_555 1_555 yes
Cl(2) C(13) 2.708(10) 1_555 1_555 yes
Cl(2) C(14) 1.755(9) 1_555 1_555 yes
Cl(2) C(15) 2.699(10) 1_555 1_555 yes
O(1) C(1) 2.824(9) 1_555 1_555 yes
O(1) C(2) 2.851(10) 1_555 1_555 yes
O(1) C(11) 2.816(10) 1_555 1_555 yes
O(1) C(12) 2.94(1) 1_555 1_555 yes
C(1) C(2) 1.351(9) 1_555 1_555 yes
C(1) C(3) 2.407(10) 1_555 1_555 yes
C(1) C(4) 2.77(1) 1_555 1_555 yes
C(1) C(5) 2.43(1) 1_555 1_555 yes
C(1) C(9) 2.57(1) 1_555 1_555 yes
C(1) C(10) 1.419(10) 1_555 1_555 yes
C(1) C(11) 2.911(10) 1_555 1_555 yes
C(2) C(3) 1.41(1) 1_555 1_555 yes
C(2) C(4) 2.38(1) 1_555 1_555 yes
C(2) C(5) 2.78(1) 1_555 1_555 yes
C(2) C(10) 2.42(1) 1_555 1_555 yes
C(3) C(4) 1.34(1) 1_555 1_555 yes
C(3) C(5) 2.41(1) 1_555 1_555 yes
C(3) C(10) 2.824(10) 1_555 1_555 yes
C(4) C(5) 1.42(1) 1_555 1_555 yes
C(4) C(6) 2.45(1) 1_555 1_555 yes
C(4) C(10) 2.455(10) 1_555 1_555 yes
C(5) C(6) 1.40(1) 1_555 1_555 yes
C(5) C(7) 2.41(1) 1_555 1_555 yes
C(5) C(8) 2.79(1) 1_555 1_555 yes
C(5) C(9) 2.41(1) 1_555 1_555 yes
C(5) C(10) 1.432(9) 1_555 1_555 yes
C(6) C(7) 1.36(1) 1_555 1_555 yes
C(6) C(8) 2.39(1) 1_555 1_555 yes
C(6) C(9) 2.74(1) 1_555 1_555 yes
C(6) C(10) 2.46(1) 1_555 1_555 yes
C(7) C(8) 1.40(1) 1_555 1_555 yes
C(7) C(9) 2.38(1) 1_555 1_555 yes
C(7) C(10) 2.85(1) 1_555 1_555 yes
C(8) C(9) 1.35(1) 1_555 1_555 yes
C(8) C(10) 2.46(1) 1_555 1_555 yes
C(9) C(10) 1.432(9) 1_555 1_555 yes
C(11) C(12) 1.38(1) 1_555 1_555 yes
C(11) C(13) 2.37(1) 1_555 1_555 yes
C(11) C(14) 2.71(1) 1_555 1_555 yes
C(11) C(15) 2.37(1) 1_555 1_555 yes
C(11) C(16) 1.38(1) 1_555 1_555 yes
C(12) C(13) 1.38(1) 1_555 1_555 yes
C(12) C(14) 2.38(1) 1_555 1_555 yes
C(12) C(15) 2.78(1) 1_555 1_555 yes
C(12) C(16) 2.41(1) 1_555 1_555 yes
C(13) C(14) 1.38(1) 1_555 1_555 yes
C(13) C(15) 2.41(1) 1_555 1_555 yes
C(13) C(16) 2.76(1) 1_555 1_555 yes
C(14) C(15) 1.37(1) 1_555 1_555 yes
C(14) C(16) 2.36(1) 1_555 1_555 yes
C(15) C(16) 1.36(1) 1_555 1_555 yes

loop_
_geom_contact_atom_site_label_1
_geom_contact_atom_site_label_2
_geom_contact_distance
_geom_contact_site_symmetry_1
_geom_contact_site_symmetry_2
Se(1) Cl(1) 3.067(2) 1_555 1_555
Se(1) C(2) 2.786(8) 1_555 1_555
Se(1) C(10) 3.056(7) 1_555 1_555
Se(1) C(12) 2.864(9) 1_555 1_555
Se(1) C(16) 2.951(9) 1_555 1_555
Cl(1) C(8) 2.641(9) 1_555 1_555
Cl(1) C(10) 2.759(7) 1_555 1_555
Cl(2) C(13) 2.708(10) 1_555 1_555
Cl(2) C(15) 2.699(10) 1_555 1_555
O(1) C(1) 2.824(9) 1_555 1_555
O(1) C(2) 2.851(10) 1_555 1_555
O(1) C(11) 2.816(10) 1_555 1_555
O(1) C(12) 2.94(1) 1_555 1_555
C(1) C(4) 2.77(1) 1_555 1_555
C(1) C(9) 2.57(1) 1_555 1_555
C(1) C(11) 2.911(10) 1_555 1_555
C(2) C(5) 2.78(1) 1_555 1_555
C(3) C(10) 2.824(10) 1_555 1_555
C(5) C(8) 2.79(1) 1_555 1_555
C(6) C(9) 2.74(1) 1_555 1_555
C(7) C(10) 2.85(1) 1_555 1_555
C(11) C(14) 2.71(1) 1_555 1_555
C(12) C(15) 2.78(1) 1_555 1_555
C(13) C(16) 2.76(1) 1_555 1_555
Cl(1) Cl(2) 3.520(3) 1_555 1_455
Cl(1) C(4) 3.594(8) 1_555 3_656
O(1) C(16) 3.27(1) 1_555 4_555
O(1) C(15) 3.32(1) 1_555 4_555
O(1) C(8) 3.342(9) 1_555 2_655
C(1) C(7) 3.39(1) 1_555 3_656
C(2) C(8) 3.56(1) 1_555 3_656
C(3) C(5) 3.39(1) 1_555 3_756
C(3) C(4) 3.55(1) 1_555 3_756
C(4) C(4) 3.53(2) 1_555 3_756
C(5) C(9) 3.399(9) 1_555 3_656
